data_7005896
loop_
_publ_author_name
'Lorenzini, Fabio'
'Patrick, Brian O.'
'James, Brian R.'

_publ_section_title
;
 Synthesis and X-ray structures of water-soluble
 tris(hydroxymethyl)phosphine complexes of rhodium(I).
;
_journal_issue 30
_journal_name_full 'Dalton transactions (Cambridge, England : 2003)'
_journal_page_first 3224
_journal_page_last 3226
_journal_paper_doi 10.1039/b706691k
_journal_year 2007
_chemical_formula_sum 'C7 H18 Cl O7 P2 Rh'
_chemical_formula_weight 414.51
_chemical_name_systematic
;
?
;
_space_group_IT_number 1
_symmetry_cell_setting triclinic
_symmetry_space_group_name_Hall 'P 1'
_symmetry_space_group_name_H-M 'P 1'
_atom_sites_solution_hydrogens geom
_atom_sites_solution_primary direct
_atom_sites_solution_secondary difmap
_audit_creation_method SHELXL-97
_cell_angle_alpha 90.676(5)
_cell_angle_beta 91.539(5)
_cell_angle_gamma 98.235(5)
_cell_formula_units_Z 2
_cell_length_a 6.1225(7)
_cell_length_b 7.6560(10)
_cell_length_c 15.582(2)
_cell_measurement_reflns_used 2801
_cell_measurement_temperature 173(2)
_cell_measurement_theta_max 22.59
_cell_measurement_theta_min 2.97
_cell_volume 722.51(16)
_computing_structure_refinement 'SHELXL-97 (Sheldrick, 1997)'
_diffrn_ambient_temperature 173(2)
_diffrn_measured_fraction_theta_full 0.968
_diffrn_measured_fraction_theta_max 0.968
_diffrn_measurement_device_type 'Bruker X8 APEX'
_diffrn_measurement_method 'area detector'
_diffrn_radiation_monochromator graphite
_diffrn_radiation_source 'fine-focus sealed tube'
_diffrn_radiation_type MoK\a
_diffrn_radiation_wavelength 0.71073
_diffrn_reflns_av_R_equivalents 0.0370
_diffrn_reflns_av_sigmaI/netI 0.0493
_diffrn_reflns_limit_h_max 6
_diffrn_reflns_limit_h_min -6
_diffrn_reflns_limit_k_max 8
_diffrn_reflns_limit_k_min -8
_diffrn_reflns_limit_l_max 16
_diffrn_reflns_limit_l_min -16
_diffrn_reflns_number 5050
_diffrn_reflns_theta_full 22.77
_diffrn_reflns_theta_max 22.77
_diffrn_reflns_theta_min 1.31
_exptl_absorpt_coefficient_mu 1.608
_exptl_absorpt_correction_T_max 0.953
_exptl_absorpt_correction_T_min 0.423
_exptl_absorpt_correction_type multi-scan
_exptl_crystal_colour orange
_exptl_crystal_density_diffrn 1.905
_exptl_crystal_density_method 'not measured'
_exptl_crystal_description plate
_exptl_crystal_F_000 416
_exptl_crystal_size_max 0.20
_exptl_crystal_size_mid 0.08
_exptl_crystal_size_min 0.03
_refine_diff_density_max 0.890
_refine_diff_density_min -0.657
_refine_diff_density_rms 0.127
_refine_ls_abs_structure_details 'Flack H D (1983), Acta Cryst. A39, 876-881'
_refine_ls_abs_structure_Flack 0.01(5)
_refine_ls_extinction_method none
_refine_ls_goodness_of_fit_ref 1.040
_refine_ls_hydrogen_treatment constr
_refine_ls_matrix_type full
_refine_ls_number_parameters 308
_refine_ls_number_reflns 5050
_refine_ls_number_restraints 3
_refine_ls_restrained_S_all 1.039
_refine_ls_R_factor_all 0.0454
_refine_ls_R_factor_gt 0.0408
_refine_ls_shift/su_max 0.000
_refine_ls_shift/su_mean 0.000
_refine_ls_structure_factor_coef Fsqd
_refine_ls_weighting_details 'calc w=1/[\s^2^(Fo^2^)+(0.0874P)^2^+0.0000P] where P=(Fo^2^+2Fc^2^)/3'
_refine_ls_weighting_scheme calc
_refine_ls_wR_factor_gt 0.1145
_refine_ls_wR_factor_ref 0.1222
_reflns_number_gt 4645
_reflns_number_total 5050
_reflns_threshold_expression >2sigma(I)
_cod_data_source_file b706691k.txt
_cod_data_source_block bj441
_cod_database_code 7005896

loop_
_symmetry_equiv_pos_as_xyz
'x, y, z'

loop_
_atom_site_label
_atom_site_type_symbol
_atom_site_fract_x
_atom_site_fract_y
_atom_site_fract_z
_atom_site_U_iso_or_equiv
_atom_site_adp_type
_atom_site_occupancy
_atom_site_symmetry_multiplicity
_atom_site_calc_flag
_atom_site_refinement_flags
_atom_site_disorder_assembly
_atom_site_disorder_group
C1 C 0.760(2) 0.491(2) 0.7876(13) 0.037(5) Uiso 1 1 d . . .
H1A H 0.6752 0.5876 0.7729 0.044 Uiso 1 1 calc R . .
H1B H 0.7928 0.4334 0.7331 0.044 Uiso 1 1 calc R . .
C2 C 1.114(2) 0.3877(18) 0.8853(11) 0.022(4) Uani 1 1 d . . .
H2A H 0.9974 0.3219 0.9202 0.026 Uiso 1 1 calc R . .
H2B H 1.1509 0.3083 0.8390 0.026 Uiso 1 1 calc R . .
C3 C 0.920(2) 0.6827(17) 0.9377(9) 0.019(4) Uani 1 1 d . . .
H3A H 0.8051 0.5980 0.9646 0.023 Uiso 1 1 calc R . .
H3B H 1.0447 0.7124 0.9794 0.023 Uiso 1 1 calc R . .
C4 C 1.553(3) 0.7942(19) 0.5580(10) 0.033(4) Uani 1 1 d . . .
H4A H 1.4109 0.7558 0.5269 0.040 Uiso 1 1 calc R . .
H4B H 1.6454 0.8780 0.5214 0.040 Uiso 1 1 calc R . .
C5 C 1.393(2) 1.1015(19) 0.6212(12) 0.032(5) Uani 1 1 d . . .
H5A H 1.2414 1.0652 0.5972 0.039 Uiso 1 1 calc R . .
H5B H 1.3817 1.1812 0.6710 0.039 Uiso 1 1 calc R . .
C6 C 1.783(2) 0.9976(18) 0.7015(12) 0.029(4) Uani 1 1 d . . .
H6A H 1.8769 0.9028 0.6996 0.035 Uiso 1 1 calc R . .
H6B H 1.8465 1.0913 0.6624 0.035 Uiso 1 1 calc R . .
C7 C 1.319(2) 0.920(2) 0.8372(12) 0.028(4) Uani 1 1 d . . .
C8 C 0.353(2) 1.1588(17) 1.0810(10) 0.023(4) Uani 1 1 d . . .
H8A H 0.4657 1.1730 1.0363 0.028 Uiso 1 1 calc R . .
H8B H 0.2237 1.0779 1.0579 0.028 Uiso 1 1 calc R . .
C9 C 0.554(2) 0.8609(19) 1.1246(11) 0.024(4) Uani 1 1 d . . .
H9A H 0.5790 0.7747 1.1693 0.029 Uiso 1 1 calc R . .
H9B H 0.4358 0.8043 1.0844 0.029 Uiso 1 1 calc R . .
C10 C 0.213(2) 0.9747(17) 1.2307(11) 0.019(4) Uiso 1 1 d . . .
H10A H 0.2537 0.9270 1.2868 0.022 Uiso 1 1 calc R . .
H10B H 0.1279 1.0728 1.2421 0.022 Uiso 1 1 calc R . .
C11 C 1.056(2) 1.2907(19) 1.4536(12) 0.035(5) Uani 1 1 d . . .
H11A H 1.1596 1.3770 1.4880 0.042 Uiso 1 1 calc R . .
H11B H 0.9217 1.2589 1.4873 0.042 Uiso 1 1 calc R . .
C12 C 0.874(2) 1.5949(19) 1.3923(11) 0.025(4) Uiso 1 1 d . . .
H12A H 0.8574 1.6725 1.3429 0.030 Uiso 1 1 calc R . .
H12B H 0.7262 1.5603 1.4161 0.030 Uiso 1 1 calc R . .
C13 C 1.258(2) 1.4848(16) 1.3182(9) 0.019(3) Uiso 1 1 d . . .
H13A H 1.3207 1.5838 1.3570 0.023 Uiso 1 1 calc R . .
H13B H 1.3554 1.3924 1.3224 0.023 Uiso 1 1 calc R . .
C14 C 0.775(2) 1.3955(18) 1.1802(11) 0.022(4) Uiso 1 1 d . . .
O1 O 0.6207(14) 0.3631(12) 0.8364(8) 0.034(3) Uani 1 1 d . . .
H1 H 0.6974 0.3214 0.8744 0.051 Uiso 1 1 calc R . .
O2 O 1.3074(15) 0.4485(13) 0.9385(7) 0.032(3) Uani 1 1 d . . .
H2 H 1.4208 0.4291 0.9130 0.048 Uiso 1 1 calc R . .
O3 O 0.8306(18) 0.8395(13) 0.9138(7) 0.030(3) Uani 1 1 d . . .
H3 H 0.7900 0.8886 0.9579 0.045 Uiso 1 1 calc R . .
O4 O 1.6643(16) 0.6416(12) 0.5744(7) 0.031(3) Uani 1 1 d . . .
H4 H 1.5902 0.5740 0.6083 0.047 Uiso 1 1 calc R . .
O5 O 1.5217(14) 1.1979(12) 0.5575(7) 0.031(3) Uani 1 1 d . . .
H5 H 1.4472 1.1958 0.5114 0.046 Uiso 1 1 calc R . .
O6 O 1.7940(14) 1.0659(12) 0.7822(8) 0.032(3) Uani 1 1 d . . .
H6 H 1.6673 1.0521 0.8027 0.047 Uiso 1 1 calc R . .
O7 O 1.3495(17) 1.0197(13) 0.8868(8) 0.035(3) Uani 1 1 d . . .
O8 O 0.2888(15) 1.3244(12) 1.0997(7) 0.026(3) Uani 1 1 d . . .
H8 H 0.2721 1.3778 1.0538 0.039 Uiso 1 1 calc R . .
O9 O 0.7507(14) 0.9107(11) 1.0796(7) 0.025(3) Uani 1 1 d . . .
H9 H 0.7537 1.0141 1.0618 0.037 Uiso 1 1 calc R . .
O10 O 0.0748(13) 0.8380(10) 1.1822(6) 0.018(2) Uani 1 1 d . . .
H10 H 0.0734 0.8648 1.1301 0.027 Uiso 1 1 calc R . .
O11 O 1.1560(17) 1.1363(12) 1.4389(9) 0.039(3) Uani 1 1 d . . .
H11 H 1.1048 1.0867 1.3928 0.058 Uiso 1 1 calc R . .
O12 O 1.0137(13) 1.6909(12) 1.4560(7) 0.029(3) Uani 1 1 d . . .
H12 H 1.1301 1.7386 1.4336 0.044 Uiso 1 1 calc R . .
O13 O 1.2555(14) 1.5447(12) 1.2340(6) 0.017(2) Uiso 1 1 d . . .
H13 H 1.1691 1.6202 1.2296 0.025 Uiso 1 1 calc R . .
O14 O 0.8021(18) 1.4956(14) 1.1263(8) 0.041(3) Uani 1 1 d . . .
P1 P 1.0149(6) 0.5844(5) 0.8388(3) 0.0170(9) Uani 1 1 d . . .
P2 P 1.5015(6) 0.9055(5) 0.6592(3) 0.0189(10) Uani 1 1 d . . .
P3 P 0.4657(6) 1.0613(4) 1.1756(3) 0.0136(9) Uani 1 1 d . . .
P4 P 0.9806(6) 1.3941(5) 1.3538(3) 0.0184(10) Uani 1 1 d . . .
Cl1 Cl 1.1974(6) 0.5052(5) 0.6545(3) 0.0299(10) Uani 1 1 d . . .
Cl2 Cl 0.6750(6) 0.9977(5) 1.3608(3) 0.0296(11) Uani 1 1 d . . .
Rh1 Rh 1.26486(14) 0.74507(12) 0.75264(7) 0.0157(3) Uani 1 1 d . . .
Rh2 Rh 0.72965(13) 1.22858(11) 1.26067(7) 0.0148(3) Uani 1 1 d . . .

loop_
_atom_site_aniso_label
_atom_site_aniso_U_11
_atom_site_aniso_U_22
_atom_site_aniso_U_33
_atom_site_aniso_U_23
_atom_site_aniso_U_13
_atom_site_aniso_U_12
C2 0.025(10) 0.014(8) 0.028(12) -0.004(7) -0.013(7) 0.013(8)
C3 0.032(9) 0.017(8) 0.009(9) 0.003(6) -0.007(6) 0.004(7)
C4 0.070(12) 0.026(9) 0.008(11) -0.001(7) 0.010(8) 0.017(9)
C5 0.016(9) 0.030(9) 0.053(12) 0.016(8) 0.010(8) 0.010(7)
C6 0.017(8) 0.020(8) 0.053(13) 0.016(8) 0.007(7) 0.009(6)
C7 0.008(8) 0.050(11) 0.031(11) 0.025(9) 0.003(7) 0.015(7)
C8 0.027(9) 0.021(8) 0.021(11) 0.006(7) 0.005(7) 0.002(7)
C9 0.009(9) 0.033(10) 0.033(12) -0.005(8) 0.006(7) 0.011(7)
C11 0.017(9) 0.032(9) 0.056(15) -0.005(8) -0.011(8) 0.010(7)
O1 0.018(6) 0.023(5) 0.059(10) 0.020(5) 0.004(5) -0.006(5)
O2 0.023(6) 0.034(6) 0.040(8) 0.012(5) -0.006(5) 0.010(5)
O3 0.051(7) 0.029(6) 0.017(7) -0.002(5) 0.002(5) 0.024(5)
O4 0.049(7) 0.029(6) 0.020(8) 0.005(5) 0.021(5) 0.016(6)
O5 0.032(6) 0.034(6) 0.024(7) 0.016(5) -0.007(5) -0.005(5)
O6 0.010(5) 0.027(6) 0.057(9) 0.003(6) 0.009(5) 0.000(5)
O7 0.027(7) 0.032(7) 0.044(9) -0.025(6) 0.006(6) -0.006(5)
O8 0.025(6) 0.033(6) 0.027(8) 0.006(5) 0.007(5) 0.024(5)
O9 0.025(6) 0.016(5) 0.036(8) -0.002(5) 0.005(5) 0.009(4)
O10 0.020(5) 0.019(5) 0.015(6) 0.003(4) -0.003(4) 0.000(4)
O11 0.042(7) 0.023(6) 0.052(10) -0.003(5) -0.026(6) 0.008(6)
O12 0.013(6) 0.035(6) 0.038(8) -0.016(5) -0.004(5) 0.003(5)
O14 0.037(7) 0.028(6) 0.054(10) 0.006(6) -0.011(6) -0.003(6)
P1 0.017(2) 0.014(2) 0.020(3) 0.0044(17) 0.0021(17) 0.0045(18)
P2 0.015(2) 0.022(2) 0.019(3) 0.0087(18) 0.0005(17) 0.0015(19)
P3 0.011(2) 0.012(2) 0.019(3) -0.0001(16) 0.0015(16) 0.0049(17)
P4 0.016(2) 0.018(2) 0.021(3) 0.0023(18) -0.0008(17) 0.0016(18)
Cl1 0.032(2) 0.027(2) 0.031(3) -0.0099(18) 0.0093(19) 0.0019(19)
Cl2 0.030(2) 0.027(2) 0.029(3) 0.0134(18) -0.0045(18) -0.0033(19)
Rh1 0.0179(8) 0.0147(7) 0.0152(9) 0.0003(5) 0.0008(5) 0.0046(6)
Rh2 0.0127(7) 0.0127(6) 0.0191(10) 0.0011(5) -0.0014(5) 0.0020(5)

loop_
_atom_type_symbol
_atom_type_description
_atom_type_scat_dispersion_real
_atom_type_scat_dispersion_imag
_atom_type_scat_source
C C 0.0033 0.0016 'International Tables Vol C Tables 4.2.6.8 and 6.1.1.4'
H H 0.0000 0.0000 'International Tables Vol C Tables 4.2.6.8 and 6.1.1.4'
O O 0.0106 0.0060 'International Tables Vol C Tables 4.2.6.8 and 6.1.1.4'
P P 0.1023 0.0942 'International Tables Vol C Tables 4.2.6.8 and 6.1.1.4'
Cl Cl 0.1484 0.1585 'International Tables Vol C Tables 4.2.6.8 and 6.1.1.4'
Rh Rh -1.1178 0.9187 'International Tables Vol C Tables 4.2.6.8 and 6.1.1.4'

loop_
_geom_angle_atom_site_label_1
_geom_angle_atom_site_label_2
_geom_angle_atom_site_label_3
_geom_angle
_geom_angle_site_symmetry_1
_geom_angle_site_symmetry_3
_geom_angle_publ_flag
O1 C1 P1 116.1(13) . . ?
O1 C1 H1A 108.3 . . ?
P1 C1 H1A 108.3 . . ?
O1 C1 H1B 108.3 . . ?
P1 C1 H1B 108.3 . . ?
H1A C1 H1B 107.4 . . ?
O2 C2 P1 107.6(8) . . ?
O2 C2 H2A 110.2 . . ?
P1 C2 H2A 110.2 . . ?
O2 C2 H2B 110.2 . . ?
P1 C2 H2B 110.2 . . ?
H2A C2 H2B 108.5 . . ?
O3 C3 P1 107.6(9) . . ?
O3 C3 H3A 110.2 . . ?
P1 C3 H3A 110.2 . . ?
O3 C3 H3B 110.2 . . ?
P1 C3 H3B 110.2 . . ?
H3A C3 H3B 108.5 . . ?
O4 C4 P2 110.8(10) . . ?
O4 C4 H4A 109.5 . . ?
P2 C4 H4A 109.5 . . ?
O4 C4 H4B 109.5 . . ?
P2 C4 H4B 109.5 . . ?
H4A C4 H4B 108.1 . . ?
O5 C5 P2 114.6(10) . . ?
O5 C5 H5A 108.6 . . ?
P2 C5 H5A 108.6 . . ?
O5 C5 H5B 108.6 . . ?
P2 C5 H5B 108.6 . . ?
H5A C5 H5B 107.6 . . ?
O6 C6 P2 116.0(10) . . ?
O6 C6 H6A 108.3 . . ?
P2 C6 H6A 108.3 . . ?
O6 C6 H6B 108.3 . . ?
P2 C6 H6B 108.3 . . ?
H6A C6 H6B 107.4 . . ?
O7 C7 Rh1 178.9(15) . . ?
O8 C8 P3 112.1(11) . . ?
O8 C8 H8A 109.2 . . ?
P3 C8 H8A 109.2 . . ?
O8 C8 H8B 109.2 . . ?
P3 C8 H8B 109.2 . . ?
H8A C8 H8B 107.9 . . ?
O9 C9 P3 109.4(9) . . ?
O9 C9 H9A 109.8 . . ?
P3 C9 H9A 109.8 . . ?
O9 C9 H9B 109.8 . . ?
P3 C9 H9B 109.8 . . ?
H9A C9 H9B 108.2 . . ?
O10 C10 P3 113.0(11) . . ?
O10 C10 H10A 109.0 . . ?
P3 C10 H10A 109.0 . . ?
O10 C10 H10B 109.0 . . ?
P3 C10 H10B 109.0 . . ?
H10A C10 H10B 107.8 . . ?
O11 C11 P4 112.7(12) . . ?
O11 C11 H11A 109.0 . . ?
P4 C11 H11A 109.0 . . ?
O11 C11 H11B 109.0 . . ?
P4 C11 H11B 109.0 . . ?
H11A C11 H11B 107.8 . . ?
O12 C12 P4 113.1(10) . . ?
O12 C12 H12A 109.0 . . ?
P4 C12 H12A 109.0 . . ?
O12 C12 H12B 109.0 . . ?
P4 C12 H12B 109.0 . . ?
H12A C12 H12B 107.8 . . ?
O13 C13 P4 112.5(9) . . ?
O13 C13 H13A 109.1 . . ?
P4 C13 H13A 109.1 . . ?
O13 C13 H13B 109.1 . . ?
P4 C13 H13B 109.1 . . ?
H13A C13 H13B 107.8 . . ?
O14 C14 Rh2 176.8(14) . . ?
C1 O1 H1 109.5 . . ?
C2 O2 H2 109.5 . . ?
C3 O3 H3 109.5 . . ?
C4 O4 H4 109.5 . . ?
C5 O5 H5 109.5 . . ?
C6 O6 H6 109.5 . . ?
C8 O8 H8 109.5 . . ?
C9 O9 H9 109.5 . . ?
C10 O10 H10 109.5 . . ?
C11 O11 H11 109.5 . . ?
C12 O12 H12 109.5 . . ?
C13 O13 H13 109.5 . . ?
C1 P1 C2 101.9(7) . . ?
C1 P1 C3 101.8(8) . . ?
C2 P1 C3 99.3(7) . . ?
C1 P1 Rh1 116.0(6) . . ?
C2 P1 Rh1 113.9(5) . . ?
C3 P1 Rh1 121.1(4) . . ?
C5 P2 C4 102.2(8) . . ?
C5 P2 C6 102.7(7) . . ?
C4 P2 C6 104.0(8) . . ?
C5 P2 Rh1 111.9(5) . . ?
C4 P2 Rh1 116.6(5) . . ?
C6 P2 Rh1 117.5(5) . . ?
C8 P3 C10 101.4(7) . . ?
C8 P3 C9 99.6(7) . . ?
C10 P3 C9 103.9(6) . . ?
C8 P3 Rh2 119.5(4) . . ?
C10 P3 Rh2 114.7(5) . . ?
C9 P3 Rh2 115.4(5) . . ?
C11 P4 C13 99.6(6) . . ?
C11 P4 C12 103.0(7) . . ?
C13 P4 C12 102.0(6) . . ?
C11 P4 Rh2 117.6(5) . . ?
C13 P4 Rh2 120.7(5) . . ?
C12 P4 Rh2 111.4(5) . . ?
C7 Rh1 P1 90.0(5) . . ?
C7 Rh1 P2 92.1(5) . . ?
P1 Rh1 P2 176.63(19) . . ?
C7 Rh1 Cl1 175.2(5) . . ?
P1 Rh1 Cl1 86.60(14) . . ?
P2 Rh1 Cl1 91.46(14) . . ?
C14 Rh2 P3 91.7(5) . . ?
C14 Rh2 P4 91.0(5) . . ?
P3 Rh2 P4 176.27(14) . . ?
C14 Rh2 Cl2 176.8(5) . . ?
P3 Rh2 Cl2 86.64(13) . . ?
P4 Rh2 Cl2 90.88(14) . . ?

loop_
_geom_bond_atom_site_label_1
_geom_bond_atom_site_label_2
_geom_bond_distance
_geom_bond_site_symmetry_2
_geom_bond_publ_flag
C1 O1 1.438(17) . ?
C1 P1 1.787(17) . ?
C1 H1A 0.9900 . ?
C1 H1B 0.9900 . ?
C2 O2 1.446(16) . ?
C2 P1 1.849(15) . ?
C2 H2A 0.9900 . ?
C2 H2B 0.9900 . ?
C3 O3 1.437(16) . ?
C3 P1 1.851(15) . ?
C3 H3A 0.9900 . ?
C3 H3B 0.9900 . ?
C4 O4 1.456(17) . ?
C4 P2 1.839(15) . ?
C4 H4A 0.9900 . ?
C4 H4B 0.9900 . ?
C5 O5 1.431(17) . ?
C5 P2 1.825(15) . ?
C5 H5A 0.9900 . ?
C5 H5B 0.9900 . ?
C6 O6 1.353(19) . ?
C6 P2 1.865(14) . ?
C6 H6A 0.9900 . ?
C6 H6B 0.9900 . ?
C7 O7 1.071(19) . ?
C7 Rh1 1.86(2) . ?
C8 O8 1.410(16) . ?
C8 P3 1.823(15) . ?
C8 H8A 0.9900 . ?
C8 H8B 0.9900 . ?
C9 O9 1.419(15) . ?
C9 P3 1.873(15) . ?
C9 H9A 0.9900 . ?
C9 H9B 0.9900 . ?
C10 O10 1.441(16) . ?
C10 P3 1.834(14) . ?
C10 H10A 0.9900 . ?
C10 H10B 0.9900 . ?
C11 O11 1.426(17) . ?
C11 P4 1.830(17) . ?
C11 H11A 0.9900 . ?
C11 H11B 0.9900 . ?
C12 O12 1.419(18) . ?
C12 P4 1.853(16) . ?
C12 H12A 0.9900 . ?
C12 H12B 0.9900 . ?
C13 O13 1.395(16) . ?
C13 P4 1.844(13) . ?
C13 H13A 0.9900 . ?
C13 H13B 0.9900 . ?
C14 O14 1.143(18) . ?
C14 Rh2 1.799(15) . ?
O1 H1 0.8400 . ?
O2 H2 0.8400 . ?
O3 H3 0.8400 . ?
O4 H4 0.8400 . ?
O5 H5 0.8400 . ?
O6 H6 0.8400 . ?
O8 H8 0.8400 . ?
O9 H9 0.8400 . ?
O10 H10 0.8400 . ?
O11 H11 0.8400 . ?
O12 H12 0.8400 . ?
O13 H13 0.8400 . ?
P1 Rh1 2.295(4) . ?
P2 Rh1 2.318(4) . ?
P3 Rh2 2.294(4) . ?
P4 Rh2 2.314(4) . ?
Cl1 Rh1 2.359(4) . ?
Cl2 Rh2 2.365(4) . ?

loop_
_geom_torsion_atom_site_label_1
_geom_torsion_atom_site_label_2
_geom_torsion_atom_site_label_3
_geom_torsion_atom_site_label_4
_geom_torsion
_geom_torsion_site_symmetry_1
_geom_torsion_site_symmetry_2
_geom_torsion_site_symmetry_3
_geom_torsion_site_symmetry_4
_geom_torsion_publ_flag
O1 C1 P1 C2 44.3(14) . . . . ?
O1 C1 P1 C3 -58.0(13) . . . . ?
O1 C1 P1 Rh1 168.5(9) . . . . ?
O2 C2 P1 C1 -172.7(11) . . . . ?
O2 C2 P1 C3 -68.4(11) . . . . ?
O2 C2 P1 Rh1 61.7(11) . . . . ?
O3 C3 P1 C1 -74.5(10) . . . . ?
O3 C3 P1 C2 -178.8(9) . . . . ?
O3 C3 P1 Rh1 55.9(10) . . . . ?
O5 C5 P2 C4 -49.3(14) . . . . ?
O5 C5 P2 C6 58.3(14) . . . . ?
O5 C5 P2 Rh1 -174.8(10) . . . . ?
O4 C4 P2 C5 173.8(9) . . . . ?
O4 C4 P2 C6 67.2(11) . . . . ?
O4 C4 P2 Rh1 -63.9(11) . . . . ?
O6 C6 P2 C5 82.8(12) . . . . ?
O6 C6 P2 C4 -171.0(10) . . . . ?
O6 C6 P2 Rh1 -40.5(12) . . . . ?
O8 C8 P3 C10 78.6(10) . . . . ?
O8 C8 P3 C9 -175.0(9) . . . . ?
O8 C8 P3 Rh2 -48.6(11) . . . . ?
O10 C10 P3 C8 63.8(11) . . . . ?
O10 C10 P3 C9 -39.2(12) . . . . ?
O10 C10 P3 Rh2 -166.0(8) . . . . ?
O9 C9 P3 C8 75.9(11) . . . . ?
O9 C9 P3 C10 -179.8(10) . . . . ?
O9 C9 P3 Rh2 -53.3(11) . . . . ?
O11 C11 P4 C13 -71.5(10) . . . . ?
O11 C11 P4 C12 -176.4(9) . . . . ?
O11 C11 P4 Rh2 60.7(11) . . . . ?
O13 C13 P4 C11 168.8(10) . . . . ?
O13 C13 P4 C12 -85.6(11) . . . . ?
O13 C13 P4 Rh2 38.5(11) . . . . ?
O12 C12 P4 C11 47.2(12) . . . . ?
O12 C12 P4 C13 -55.8(12) . . . . ?
O12 C12 P4 Rh2 174.2(9) . . . . ?
O7 C7 Rh1 P1 19(79) . . . . ?
O7 C7 Rh1 P2 -164(79) . . . . ?
O7 C7 Rh1 Cl1 -26(84) . . . . ?
C1 P1 Rh1 C7 135.1(8) . . . . ?
C2 P1 Rh1 C7 -107.1(7) . . . . ?
C3 P1 Rh1 C7 11.1(7) . . . . ?
C1 P1 Rh1 P2 7(3) . . . . ?
C2 P1 Rh1 P2 124(3) . . . . ?
C3 P1 Rh1 P2 -117(3) . . . . ?
C1 P1 Rh1 Cl1 -48.3(7) . . . . ?
C2 P1 Rh1 Cl1 69.5(5) . . . . ?
C3 P1 Rh1 Cl1 -172.3(6) . . . . ?
C5 P2 Rh1 C7 -69.0(8) . . . . ?
C4 P2 Rh1 C7 174.0(8) . . . . ?
C6 P2 Rh1 C7 49.5(7) . . . . ?
C5 P2 Rh1 P1 59(3) . . . . ?
C4 P2 Rh1 P1 -58(3) . . . . ?
C6 P2 Rh1 P1 178(3) . . . . ?
C5 P2 Rh1 Cl1 114.3(7) . . . . ?
C4 P2 Rh1 Cl1 -2.8(6) . . . . ?
C6 P2 Rh1 Cl1 -127.3(6) . . . . ?
O14 C14 Rh2 P3 -37(25) . . . . ?
O14 C14 Rh2 P4 146(25) . . . . ?
O14 C14 Rh2 Cl2 20(33) . . . . ?
C8 P3 Rh2 C14 -13.4(7) . . . . ?
C10 P3 Rh2 C14 -134.1(7) . . . . ?
C9 P3 Rh2 C14 105.2(7) . . . . ?
C8 P3 Rh2 P4 121(2) . . . . ?
C10 P3 Rh2 P4 0(3) . . . . ?
C9 P3 Rh2 P4 -120(2) . . . . ?
C8 P3 Rh2 Cl2 169.2(6) . . . . ?
C10 P3 Rh2 Cl2 48.6(5) . . . . ?
C9 P3 Rh2 Cl2 -72.1(5) . . . . ?
C11 P4 Rh2 C14 -172.2(7) . . . . ?
C13 P4 Rh2 C14 -50.3(7) . . . . ?
C12 P4 Rh2 C14 69.2(7) . . . . ?
C11 P4 Rh2 P3 53(3) . . . . ?
C13 P4 Rh2 P3 175(2) . . . . ?
C12 P4 Rh2 P3 -65(3) . . . . ?
C11 P4 Rh2 Cl2 5.2(6) . . . . ?
C13 P4 Rh2 Cl2 127.2(5) . . . . ?
C12 P4 Rh2 Cl2 -113.3(5) . . . . ?
